data_7151036
loop_
_publ_author_name
'Martin, Ren\'e'
'D\"abritz, Frank'
'Entchev, Eugeni V.'
'Kurzchalia, Teymuras V.'
'Kn\"olker, Hans-Joachim'

_publ_section_title
;
 Stereoselective synthesis of the hormonally active
 (25S)-\D7-dafachronic acid, (25S)-\D4-dafachronic acid,
 (25S)-dafachronic acid, and (25S)-cholestenoic acid
;
_journal_issue 23
_journal_name_full 'Organic &amp; Biomolecular Chemistry'
_journal_page_first 4293
_journal_page_last 4295
_journal_paper_doi 10.1039/b815064h
_journal_volume 6
_journal_year 2008
_chemical_absolute_configuration syn
_chemical_formula_moiety 'C27 H46 O2'
_chemical_formula_sum 'C27 H46 O2'
_chemical_formula_weight 402.64
_chemical_name_systematic
;
?
;
_space_group_IT_number 19
_symmetry_cell_setting orthorhombic
_symmetry_space_group_name_Hall 'P 2ac 2ab'
_symmetry_space_group_name_H-M 'P 21 21 21'
_atom_sites_solution_hydrogens geom
_atom_sites_solution_primary direct
_atom_sites_solution_secondary difmap
_audit_creation_method SHELXL-97
_cell_angle_alpha 90.00
_cell_angle_beta 90.00
_cell_angle_gamma 90.00
_cell_formula_units_Z 4
_cell_length_a 34.899(7)
_cell_length_b 9.3865(19)
_cell_length_c 7.5000(15)
_cell_measurement_reflns_used 331
_cell_measurement_temperature 223(2)
_cell_measurement_theta_max 15.368
_cell_measurement_theta_min 4.055
_cell_volume 2456.8(9)
_computing_cell_refinement 'Dirax/lsq (Duisenberg, 1992)'
_computing_data_collection 'Collect (Nonius BV, 1999)'
_computing_data_reduction 'EvalCCD (Duisenberg et al., 2003)'
_computing_molecular_graphics 'ORTEP-3 for Windows (Farrugia, 1997)'
_computing_publication_material 'WinGX (Farrugia 1999), enCIFer (Allen et al. 2004)'
_computing_structure_refinement 'SHELXL-97 (Sheldrick, 1997)'
_computing_structure_solution 'SHELXS-97 (Sheldrick, 1990)'
_diffrn_ambient_temperature 223(2)
_diffrn_detector_area_resol_mean 9
_diffrn_measured_fraction_theta_full 0.994
_diffrn_measured_fraction_theta_max 0.994
_diffrn_measurement_device_type KappaCCD
_diffrn_measurement_method \f
_diffrn_radiation_monochromator graphite
_diffrn_radiation_source 'fine-focus sealed tube'
_diffrn_radiation_type MoK\a
_diffrn_radiation_wavelength 0.71073
_diffrn_reflns_av_R_equivalents 0.0748
_diffrn_reflns_av_sigmaI/netI 0.0346
_diffrn_reflns_limit_h_max 41
_diffrn_reflns_limit_h_min -42
_diffrn_reflns_limit_k_max 11
_diffrn_reflns_limit_k_min -11
_diffrn_reflns_limit_l_max 8
_diffrn_reflns_limit_l_min -9
_diffrn_reflns_number 35264
_diffrn_reflns_theta_full 25.40
_diffrn_reflns_theta_max 25.40
_diffrn_reflns_theta_min 3.19
_exptl_absorpt_coefficient_mu 0.066
_exptl_absorpt_correction_T_max 0.9934
_exptl_absorpt_correction_T_min 0.9828
_exptl_absorpt_correction_type multi-scan
_exptl_absorpt_process_details 'SADABS version 2.10 (Sheldrick,Bruker AXS Inc.,2002)'
_exptl_crystal_colour colourless
_exptl_crystal_density_diffrn 1.089
_exptl_crystal_density_method 'not measured'
_exptl_crystal_description block
_exptl_crystal_F_000 896
_exptl_crystal_size_max 0.27
_exptl_crystal_size_mid 0.12
_exptl_crystal_size_min 0.10
_refine_diff_density_max 0.242
_refine_diff_density_min -0.138
_refine_diff_density_rms 0.030
_refine_ls_abs_structure_details 'Flack H D (1983), Acta Cryst. A39, 876-881'
_refine_ls_abs_structure_Flack 10(10)
_refine_ls_extinction_method none
_refine_ls_goodness_of_fit_ref 1.006
_refine_ls_hydrogen_treatment riding
_refine_ls_matrix_type full
_refine_ls_number_parameters 266
_refine_ls_number_reflns 2611
_refine_ls_number_restraints 0
_refine_ls_restrained_S_all 1.006
_refine_ls_R_factor_all 0.0706
_refine_ls_R_factor_gt 0.0468
_refine_ls_shift/su_max 0.000
_refine_ls_shift/su_mean 0.000
_refine_ls_structure_factor_coef Fsqd
_refine_ls_weighting_details 'calc w=1/[\s^2^(Fo^2^)+(0.0640P)^2^+0.3268P] where P=(Fo^2^+2Fc^2^)/3'
_refine_ls_weighting_scheme calc
_refine_ls_wR_factor_gt 0.1065
_refine_ls_wR_factor_ref 0.1172
_reflns_number_gt 1947
_reflns_number_total 2611
_reflns_threshold_expression >2sigma(I)
_cod_data_source_file b815064h.txt
_cod_data_source_block frank29
_cod_original_sg_symbol_H-M P2(1)2(1)2(1)
_cod_database_code 7151036

loop_
_symmetry_equiv_pos_as_xyz
'x, y, z'
'-x+1/2, -y, z+1/2'
'x+1/2, -y+1/2, -z'
'-x, y+1/2, -z+1/2'

loop_
_atom_site_label
_atom_site_type_symbol
_atom_site_fract_x
_atom_site_fract_y
_atom_site_fract_z
_atom_site_U_iso_or_equiv
_atom_site_adp_type
_atom_site_occupancy
_atom_site_symmetry_multiplicity
_atom_site_calc_flag
_atom_site_refinement_flags
_atom_site_disorder_assembly
_atom_site_disorder_group
O27 O 0.49652(6) 0.1564(2) 0.6056(4) 0.0709(8) Uani 1 1 d . . .
H27 H 0.5049 0.2268 0.6595 0.106 Uiso 1 1 d R . .
O31 O 0.02457(5) 0.1044(2) 0.2332(4) 0.0695(8) Uani 1 1 d . . .
H31 H 0.0139 0.0351 0.1867 0.104 Uiso 1 1 d R . .
C1 C 0.12114(8) 0.1306(4) 0.0090(4) 0.0561(9) Uani 1 1 d . . .
H1A H 0.1281 0.0296 0.0159 0.067 Uiso 1 1 calc R . .
H1B H 0.1286 0.1655 -0.1091 0.067 Uiso 1 1 calc R . .
C2 C 0.07731(8) 0.1448(4) 0.0293(5) 0.0617(10) Uani 1 1 d . . .
H2A H 0.0698 0.2447 0.0150 0.074 Uiso 1 1 calc R . .
H2B H 0.0645 0.0890 -0.0636 0.074 Uiso 1 1 calc R . .
C3 C 0.06513(8) 0.0923(3) 0.2100(5) 0.0519(9) Uani 1 1 d . . .
H3 H 0.0722 -0.0095 0.2199 0.062 Uiso 1 1 calc R . .
C4 C 0.08538(8) 0.1729(4) 0.3554(5) 0.0550(9) Uani 1 1 d . . .
H4A H 0.0781 0.1329 0.4713 0.066 Uiso 1 1 calc R . .
H4B H 0.0771 0.2727 0.3528 0.066 Uiso 1 1 calc R . .
C5 C 0.12881(8) 0.1663(3) 0.3358(4) 0.0448(8) Uani 1 1 d . . .
H5 H 0.1362 0.0650 0.3501 0.054 Uiso 1 1 calc R . .
C6 C 0.14893(9) 0.2484(5) 0.4845(4) 0.0657(10) Uani 1 1 d . . .
H6A H 0.1404 0.3478 0.4829 0.079 Uiso 1 1 calc R . .
H6B H 0.1419 0.2073 0.6001 0.079 Uiso 1 1 calc R . .
C7 C 0.19161(8) 0.2433(4) 0.4632(4) 0.0505(8) Uani 1 1 d . . .
H7 H 0.2070 0.2662 0.5619 0.061 Uiso 1 1 calc R . .
C8 C 0.20867(8) 0.2075(3) 0.3106(4) 0.0358(7) Uani 1 1 d . . .
C9 C 0.18688(7) 0.1712(3) 0.1421(4) 0.0386(6) Uani 1 1 d . . .
H9 H 0.1873 0.0660 0.1337 0.046 Uiso 1 1 calc R . .
C10 C 0.14365(8) 0.2135(3) 0.1522(4) 0.0407(7) Uani 1 1 d . . .
C11 C 0.20717(8) 0.2251(4) -0.0264(4) 0.0518(9) Uani 1 1 d . . .
H11A H 0.2022 0.3274 -0.0385 0.062 Uiso 1 1 calc R . .
H11B H 0.1958 0.1776 -0.1301 0.062 Uiso 1 1 calc R . .
C12 C 0.25066(8) 0.2011(3) -0.0306(4) 0.0440(8) Uani 1 1 d . . .
H12A H 0.2558 0.0988 -0.0413 0.053 Uiso 1 1 calc R . .
H12B H 0.2614 0.2482 -0.1360 0.053 Uiso 1 1 calc R . .
C13 C 0.27061(7) 0.2583(3) 0.1363(4) 0.0322(6) Uani 1 1 d . . .
C14 C 0.25115(7) 0.1847(3) 0.2963(3) 0.0325(6) Uani 1 1 d . . .
H14 H 0.2544 0.0813 0.2753 0.039 Uiso 1 1 calc R . .
C15 C 0.27689(8) 0.2192(3) 0.4540(4) 0.0419(7) Uani 1 1 d . . .
H15A H 0.2751 0.1454 0.5460 0.050 Uiso 1 1 calc R . .
H15B H 0.2702 0.3114 0.5065 0.050 Uiso 1 1 calc R . .
C16 C 0.31717(8) 0.2232(4) 0.3718(4) 0.0476(8) Uani 1 1 d . . .
H16A H 0.3326 0.1436 0.4167 0.057 Uiso 1 1 calc R . .
H16B H 0.3301 0.3125 0.4033 0.057 Uiso 1 1 calc R . .
C17 C 0.31262(7) 0.2119(3) 0.1665(3) 0.0351(6) Uani 1 1 d . . .
H17 H 0.3140 0.1093 0.1365 0.042 Uiso 1 1 calc R . .
C18 C 0.26690(8) 0.4208(3) 0.1472(4) 0.0445(7) Uani 1 1 d . . .
H18A H 0.2821 0.4560 0.2462 0.067 Uiso 1 1 calc R . .
H18B H 0.2402 0.4463 0.1652 0.067 Uiso 1 1 calc R . .
H18C H 0.2760 0.4631 0.0371 0.067 Uiso 1 1 calc R . .
C19 C 0.13850(9) 0.3740(3) 0.1275(6) 0.0665(10) Uani 1 1 d . . .
H19A H 0.1577 0.4243 0.1968 0.100 Uiso 1 1 calc R . .
H19B H 0.1131 0.4017 0.1676 0.100 Uiso 1 1 calc R . .
H19C H 0.1414 0.3980 0.0024 0.100 Uiso 1 1 calc R . .
C20 C 0.34542(7) 0.2850(3) 0.0651(4) 0.0413(7) Uani 1 1 d . . .
H20 H 0.3453 0.3870 0.0990 0.050 Uiso 1 1 calc R . .
C21 C 0.34071(8) 0.2770(4) -0.1375(4) 0.0530(8) Uani 1 1 d . . .
H21A H 0.3639 0.3112 -0.1947 0.080 Uiso 1 1 calc R . .
H21B H 0.3192 0.3356 -0.1738 0.080 Uiso 1 1 calc R . .
H21C H 0.3361 0.1790 -0.1725 0.080 Uiso 1 1 calc R . .
C22 C 0.38392(7) 0.2228(3) 0.1217(4) 0.0476(7) Uani 1 1 d . . .
H22A H 0.3864 0.1279 0.0685 0.057 Uiso 1 1 calc R . .
H22B H 0.3837 0.2106 0.2514 0.057 Uiso 1 1 calc R . .
C23 C 0.41937(8) 0.3094(4) 0.0719(5) 0.0651(10) Uani 1 1 d . . .
H23A H 0.4157 0.4081 0.1109 0.078 Uiso 1 1 calc R . .
H23B H 0.4220 0.3100 -0.0582 0.078 Uiso 1 1 calc R . .
C24 C 0.45631(8) 0.2521(4) 0.1540(5) 0.0650(10) Uani 1 1 d . . .
H24A H 0.4777 0.3117 0.1135 0.078 Uiso 1 1 calc R . .
H24B H 0.4607 0.1557 0.1083 0.078 Uiso 1 1 calc R . .
C25 C 0.45707(8) 0.2466(3) 0.3580(5) 0.0513(8) Uani 1 1 d . . .
H25 H 0.4366 0.1804 0.3969 0.062 Uiso 1 1 calc R . .
C26 C 0.49512(9) 0.1858(4) 0.4208(5) 0.0643(10) Uani 1 1 d . . .
H26A H 0.5003 0.0976 0.3551 0.077 Uiso 1 1 calc R . .
H26B H 0.5155 0.2536 0.3915 0.077 Uiso 1 1 calc R . .
C27 C 0.44944(11) 0.3901(4) 0.4455(6) 0.0827(12) Uani 1 1 d . . .
H27A H 0.4689 0.4576 0.4087 0.124 Uiso 1 1 calc R . .
H27B H 0.4501 0.3794 0.5741 0.124 Uiso 1 1 calc R . .
H27C H 0.4244 0.4247 0.4093 0.124 Uiso 1 1 calc R . .

loop_
_atom_site_aniso_label
_atom_site_aniso_U_11
_atom_site_aniso_U_22
_atom_site_aniso_U_33
_atom_site_aniso_U_23
_atom_site_aniso_U_13
_atom_site_aniso_U_12
O27 0.0676(15) 0.0556(14) 0.090(2) 0.0121(15) -0.0309(14) -0.0169(12)
O31 0.0400(11) 0.0620(15) 0.106(2) -0.0232(15) 0.0153(13) -0.0021(10)
C1 0.0488(18) 0.074(3) 0.0457(19) -0.0061(18) -0.0005(15) -0.0074(16)
C2 0.0432(17) 0.072(2) 0.070(3) -0.011(2) -0.0030(17) -0.0048(17)
C3 0.0415(16) 0.0410(18) 0.073(2) -0.0080(18) 0.0111(16) 0.0004(14)
C4 0.0475(17) 0.055(2) 0.062(2) -0.001(2) 0.0130(17) 0.0035(15)
C5 0.0457(16) 0.0430(17) 0.0457(19) 0.0009(15) 0.0075(14) 0.0026(13)
C6 0.058(2) 0.096(3) 0.0436(19) -0.015(2) 0.0119(15) -0.002(2)
C7 0.0521(17) 0.068(2) 0.0311(15) -0.0137(17) 0.0031(13) -0.0047(17)
C8 0.0471(16) 0.0303(15) 0.0299(15) 0.0025(13) 0.0016(12) -0.0024(12)
C9 0.0445(15) 0.0389(15) 0.0323(15) 0.0005(14) 0.0024(13) -0.0025(12)
C10 0.0434(15) 0.0384(16) 0.0404(18) 0.0035(15) 0.0011(13) -0.0015(13)
C11 0.0433(16) 0.080(2) 0.0324(16) 0.0041(18) -0.0048(13) -0.0129(17)
C12 0.0453(16) 0.056(2) 0.0304(15) -0.0020(15) 0.0033(13) -0.0120(15)
C13 0.0436(14) 0.0234(13) 0.0294(13) 0.0015(13) -0.0026(12) -0.0048(11)
C14 0.0487(16) 0.0238(14) 0.0249(13) 0.0019(11) 0.0002(12) -0.0003(12)
C15 0.0520(17) 0.0438(17) 0.0299(15) 0.0032(14) -0.0022(13) 0.0043(14)
C16 0.0496(17) 0.0553(19) 0.0380(16) 0.0075(17) -0.0088(14) 0.0047(15)
C17 0.0442(15) 0.0247(13) 0.0363(16) 0.0010(13) -0.0003(12) 0.0003(11)
C18 0.0512(17) 0.0307(15) 0.0517(18) 0.0081(15) -0.0038(15) 0.0000(12)
C19 0.059(2) 0.046(2) 0.094(3) 0.022(2) -0.002(2) 0.0033(15)
C20 0.0436(16) 0.0376(16) 0.0426(17) 0.0025(15) -0.0029(13) -0.0035(13)
C21 0.0497(17) 0.063(2) 0.0464(18) 0.0140(19) 0.0027(15) -0.0041(15)
C22 0.0416(15) 0.0506(18) 0.0506(17) -0.0008(18) -0.0036(15) -0.0046(14)
C23 0.0469(18) 0.091(3) 0.057(2) 0.014(2) -0.0023(15) -0.0126(18)
C24 0.0416(17) 0.085(3) 0.069(2) 0.000(2) 0.0033(16) -0.0087(17)
C25 0.0351(15) 0.0524(19) 0.066(2) 0.0011(18) -0.0007(15) -0.0029(13)
C26 0.0495(19) 0.058(2) 0.085(3) -0.008(2) -0.0110(19) -0.0003(16)
C27 0.087(3) 0.074(3) 0.087(3) -0.010(3) -0.009(2) 0.022(2)

loop_
_atom_type_symbol
_atom_type_description
_atom_type_scat_dispersion_real
_atom_type_scat_dispersion_imag
_atom_type_scat_source
C C 0.0033 0.0000 'International Tables Vol C Tables 4.2.6.8 and 6.1.1.4'
H H 0.0000 0.0000 'International Tables Vol C Tables 4.2.6.8 and 6.1.1.4'
O O 0.0106 0.0000 'International Tables Vol C Tables 4.2.6.8 and 6.1.1.4'

loop_
_geom_angle_atom_site_label_1
_geom_angle_atom_site_label_2
_geom_angle_atom_site_label_3
_geom_angle
_geom_angle_site_symmetry_1
_geom_angle_site_symmetry_3
_geom_angle_publ_flag
C26 O27 H27 109.6 . . ?
C3 O31 H31 109.4 . . ?
C10 C1 C2 113.1(3) . . ?
C10 C1 H1A 109.0 . . ?
C2 C1 H1A 109.0 . . ?
C10 C1 H1B 109.0 . . ?
C2 C1 H1B 109.0 . . ?
H1A C1 H1B 107.8 . . ?
C3 C2 C1 110.0(3) . . ?
C3 C2 H2A 109.7 . . ?
C1 C2 H2A 109.7 . . ?
C3 C2 H2B 109.7 . . ?
C1 C2 H2B 109.7 . . ?
H2A C2 H2B 108.2 . . ?
O31 C3 C2 111.3(3) . . ?
O31 C3 C4 109.7(3) . . ?
C2 C3 C4 110.9(3) . . ?
O31 C3 H3 108.3 . . ?
C2 C3 H3 108.3 . . ?
C4 C3 H3 108.3 . . ?
C3 C4 C5 112.1(3) . . ?
C3 C4 H4A 109.2 . . ?
C5 C4 H4A 109.2 . . ?
C3 C4 H4B 109.2 . . ?
C5 C4 H4B 109.2 . . ?
H4A C4 H4B 107.9 . . ?
C4 C5 C6 111.5(3) . . ?
C4 C5 C10 114.2(3) . . ?
C6 C5 C10 110.7(2) . . ?
C4 C5 H5 106.6 . . ?
C6 C5 H5 106.6 . . ?
C10 C5 H5 106.6 . . ?
C7 C6 C5 111.3(3) . . ?
C7 C6 H6A 109.4 . . ?
C5 C6 H6A 109.4 . . ?
C7 C6 H6B 109.4 . . ?
C5 C6 H6B 109.4 . . ?
H6A C6 H6B 108.0 . . ?
C8 C7 C6 122.9(3) . . ?
C8 C7 H7 118.5 . . ?
C6 C7 H7 118.5 . . ?
C7 C8 C14 122.5(2) . . ?
C7 C8 C9 123.3(2) . . ?
C14 C8 C9 113.8(2) . . ?
C8 C9 C11 112.4(2) . . ?
C8 C9 C10 112.8(2) . . ?
C11 C9 C10 113.7(2) . . ?
C8 C9 H9 105.7 . . ?
C11 C9 H9 105.7 . . ?
C10 C9 H9 105.7 . . ?
C19 C10 C5 110.7(3) . . ?
C19 C10 C1 110.7(3) . . ?
C5 C10 C1 107.9(2) . . ?
C19 C10 C9 111.0(2) . . ?
C5 C10 C9 107.2(2) . . ?
C1 C10 C9 109.3(2) . . ?
C9 C11 C12 115.1(2) . . ?
C9 C11 H11A 108.5 . . ?
C12 C11 H11A 108.5 . . ?
C9 C11 H11B 108.5 . . ?
C12 C11 H11B 108.5 . . ?
H11A C11 H11B 107.5 . . ?
C13 C12 C11 112.4(2) . . ?
C13 C12 H12A 109.1 . . ?
C11 C12 H12A 109.1 . . ?
C13 C12 H12B 109.1 . . ?
C11 C12 H12B 109.1 . . ?
H12A C12 H12B 107.8 . . ?
C12 C13 C18 110.8(2) . . ?
C12 C13 C14 106.18(19) . . ?
C18 C13 C14 111.5(2) . . ?
C12 C13 C17 116.9(2) . . ?
C18 C13 C17 110.6(2) . . ?
C14 C13 C17 100.2(2) . . ?
C8 C14 C15 119.8(2) . . ?
C8 C14 C13 115.2(2) . . ?
C15 C14 C13 104.5(2) . . ?
C8 C14 H14 105.4 . . ?
C15 C14 H14 105.4 . . ?
C13 C14 H14 105.4 . . ?
C14 C15 C16 103.5(2) . . ?
C14 C15 H15A 111.1 . . ?
C16 C15 H15A 111.1 . . ?
C14 C15 H15B 111.1 . . ?
C16 C15 H15B 111.1 . . ?
H15A C15 H15B 109.0 . . ?
C15 C16 C17 107.6(2) . . ?
C15 C16 H16A 110.2 . . ?
C17 C16 H16A 110.2 . . ?
C15 C16 H16B 110.2 . . ?
C17 C16 H16B 110.2 . . ?
H16A C16 H16B 108.5 . . ?
C20 C17 C13 120.5(2) . . ?
C20 C17 C16 112.6(2) . . ?
C13 C17 C16 102.9(2) . . ?
C20 C17 H17 106.7 . . ?
C13 C17 H17 106.7 . . ?
C16 C17 H17 106.7 . . ?
C13 C18 H18A 109.5 . . ?
C13 C18 H18B 109.5 . . ?
H18A C18 H18B 109.5 . . ?
C13 C18 H18C 109.5 . . ?
H18A C18 H18C 109.5 . . ?
H18B C18 H18C 109.5 . . ?
C10 C19 H19A 109.5 . . ?
C10 C19 H19B 109.5 . . ?
H19A C19 H19B 109.5 . . ?
C10 C19 H19C 109.5 . . ?
H19A C19 H19C 109.5 . . ?
H19B C19 H19C 109.5 . . ?
C22 C20 C21 110.6(3) . . ?
C22 C20 C17 110.3(2) . . ?
C21 C20 C17 112.9(2) . . ?
C22 C20 H20 107.6 . . ?
C21 C20 H20 107.6 . . ?
C17 C20 H20 107.6 . . ?
C20 C21 H21A 109.5 . . ?
C20 C21 H21B 109.5 . . ?
H21A C21 H21B 109.5 . . ?
C20 C21 H21C 109.5 . . ?
H21A C21 H21C 109.5 . . ?
H21B C21 H21C 109.5 . . ?
C20 C22 C23 116.2(3) . . ?
C20 C22 H22A 108.2 . . ?
C23 C22 H22A 108.2 . . ?
C20 C22 H22B 108.2 . . ?
C23 C22 H22B 108.2 . . ?
H22A C22 H22B 107.4 . . ?
C22 C23 C24 113.4(3) . . ?
C22 C23 H23A 108.9 . . ?
C24 C23 H23A 108.9 . . ?
C22 C23 H23B 108.9 . . ?
C24 C23 H23B 108.9 . . ?
H23A C23 H23B 107.7 . . ?
C23 C24 C25 115.5(3) . . ?
C23 C24 H24A 108.4 . . ?
C25 C24 H24A 108.4 . . ?
C23 C24 H24B 108.4 . . ?
C25 C24 H24B 108.4 . . ?
H24A C24 H24B 107.5 . . ?
C26 C25 C27 110.6(3) . . ?
C26 C25 C24 109.7(3) . . ?
C27 C25 C24 113.4(3) . . ?
C26 C25 H25 107.6 . . ?
C27 C25 H25 107.6 . . ?
C24 C25 H25 107.6 . . ?
O27 C26 C25 114.0(3) . . ?
O27 C26 H26A 108.7 . . ?
C25 C26 H26A 108.7 . . ?
O27 C26 H26B 108.7 . . ?
C25 C26 H26B 108.7 . . ?
H26A C26 H26B 107.6 . . ?
C25 C27 H27A 109.5 . . ?
C25 C27 H27B 109.5 . . ?
H27A C27 H27B 109.5 . . ?
C25 C27 H27C 109.5 . . ?
H27A C27 H27C 109.5 . . ?
H27B C27 H27C 109.5 . . ?

loop_
_geom_bond_atom_site_label_1
_geom_bond_atom_site_label_2
_geom_bond_distance
_geom_bond_site_symmetry_2
_geom_bond_publ_flag
O27 C26 1.414(4) . ?
O27 H27 0.8283 . ?
O31 C3 1.430(3) . ?
O31 H31 0.8268 . ?
C1 C10 1.542(4) . ?
C1 C2 1.543(4) . ?
C1 H1A 0.9800 . ?
C1 H1B 0.9800 . ?
C2 C3 1.503(5) . ?
C2 H2A 0.9800 . ?
C2 H2B 0.9800 . ?
C3 C4 1.504(4) . ?
C3 H3 0.9900 . ?
C4 C5 1.524(4) . ?
C4 H4A 0.9800 . ?
C4 H4B 0.9800 . ?
C5 C6 1.527(4) . ?
C5 C10 1.537(4) . ?
C5 H5 0.9900 . ?
C6 C7 1.499(4) . ?
C6 H6A 0.9800 . ?
C6 H6B 0.9800 . ?
C7 C8 1.333(4) . ?
C7 H7 0.9400 . ?
C8 C14 1.502(4) . ?
C8 C9 1.514(4) . ?
C9 C11 1.534(4) . ?
C9 C10 1.562(4) . ?
C9 H9 0.9900 . ?
C10 C19 1.529(4) . ?
C11 C12 1.535(4) . ?
C11 H11A 0.9800 . ?
C11 H11B 0.9800 . ?
C12 C13 1.530(4) . ?
C12 H12A 0.9800 . ?
C12 H12B 0.9800 . ?
C13 C18 1.533(3) . ?
C13 C14 1.543(3) . ?
C13 C17 1.546(3) . ?
C14 C15 1.520(4) . ?
C14 H14 0.9900 . ?
C15 C16 1.535(4) . ?
C15 H15A 0.9800 . ?
C15 H15B 0.9800 . ?
C16 C17 1.552(4) . ?
C16 H16A 0.9800 . ?
C16 H16B 0.9800 . ?
C17 C20 1.536(4) . ?
C17 H17 0.9900 . ?
C18 H18A 0.9700 . ?
C18 H18B 0.9700 . ?
C18 H18C 0.9700 . ?
C19 H19A 0.9700 . ?
C19 H19B 0.9700 . ?
C19 H19C 0.9700 . ?
C20 C22 1.526(4) . ?
C20 C21 1.530(4) . ?
C20 H20 0.9900 . ?
C21 H21A 0.9700 . ?
C21 H21B 0.9700 . ?
C21 H21C 0.9700 . ?
C22 C23 1.527(4) . ?
C22 H22A 0.9800 . ?
C22 H22B 0.9800 . ?
C23 C24 1.527(4) . ?
C23 H23A 0.9800 . ?
C23 H23B 0.9800 . ?
C24 C25 1.531(5) . ?
C24 H24A 0.9800 . ?
C24 H24B 0.9800 . ?
C25 C26 1.520(4) . ?
C25 C27 1.521(5) . ?
C25 H25 0.9900 . ?
C26 H26A 0.9800 . ?
C26 H26B 0.9800 . ?
C27 H27A 0.9700 . ?
C27 H27B 0.9700 . ?
C27 H27C 0.9700 . ?

loop_
_geom_torsion_atom_site_label_1
_geom_torsion_atom_site_label_2
_geom_torsion_atom_site_label_3
_geom_torsion_atom_site_label_4
_geom_torsion
_geom_torsion_site_symmetry_1
_geom_torsion_site_symmetry_2
_geom_torsion_site_symmetry_3
_geom_torsion_site_symmetry_4
_geom_torsion_publ_flag
C10 C1 C2 C3 -58.4(4) . . . . ?
C1 C2 C3 O31 179.9(3) . . . . ?
C1 C2 C3 C4 57.5(4) . . . . ?
O31 C3 C4 C5 -178.9(3) . . . . ?
C2 C3 C4 C5 -55.6(4) . . . . ?
C3 C4 C5 C6 -179.9(3) . . . . ?
C3 C4 C5 C10 53.6(4) . . . . ?
C4 C5 C6 C7 -179.2(3) . . . . ?
C10 C5 C6 C7 -50.9(4) . . . . ?
C5 C6 C7 C8 17.5(5) . . . . ?
C6 C7 C8 C14 -172.1(3) . . . . ?
C6 C7 C8 C9 1.2(5) . . . . ?
C7 C8 C9 C11 143.5(3) . . . . ?
C14 C8 C9 C11 -42.7(3) . . . . ?
C7 C8 C9 C10 13.3(4) . . . . ?
C14 C8 C9 C10 -172.9(2) . . . . ?
C4 C5 C10 C19 70.1(3) . . . . ?
C6 C5 C10 C19 -56.7(3) . . . . ?
C4 C5 C10 C1 -51.1(3) . . . . ?
C6 C5 C10 C1 -178.0(3) . . . . ?
C4 C5 C10 C9 -168.7(2) . . . . ?
C6 C5 C10 C9 64.5(3) . . . . ?
C2 C1 C10 C19 -67.6(4) . . . . ?
C2 C1 C10 C5 53.7(4) . . . . ?
C2 C1 C10 C9 169.9(3) . . . . ?
C8 C9 C10 C19 76.5(3) . . . . ?
C11 C9 C10 C19 -53.0(4) . . . . ?
C8 C9 C10 C5 -44.5(3) . . . . ?
C11 C9 C10 C5 -174.0(3) . . . . ?
C8 C9 C10 C1 -161.1(2) . . . . ?
C11 C9 C10 C1 69.3(3) . . . . ?
C8 C9 C11 C12 43.3(4) . . . . ?
C10 C9 C11 C12 173.0(3) . . . . ?
C9 C11 C12 C13 -52.4(4) . . . . ?
C11 C12 C13 C18 -64.9(3) . . . . ?
C11 C12 C13 C14 56.4(3) . . . . ?
C11 C12 C13 C17 167.1(2) . . . . ?
C7 C8 C14 C15 -7.2(4) . . . . ?
C9 C8 C14 C15 178.9(2) . . . . ?
C7 C8 C14 C13 -133.3(3) . . . . ?
C9 C8 C14 C13 52.9(3) . . . . ?
C12 C13 C14 C8 -58.1(3) . . . . ?
C18 C13 C14 C8 62.7(3) . . . . ?
C17 C13 C14 C8 179.9(2) . . . . ?
C12 C13 C14 C15 168.3(2) . . . . ?
C18 C13 C14 C15 -70.9(3) . . . . ?
C17 C13 C14 C15 46.3(2) . . . . ?
C8 C14 C15 C16 -164.4(2) . . . . ?
C13 C14 C15 C16 -33.5(3) . . . . ?
C14 C15 C16 C17 7.7(3) . . . . ?
C12 C13 C17 C20 79.6(3) . . . . ?
C18 C13 C17 C20 -48.5(3) . . . . ?
C14 C13 C17 C20 -166.3(2) . . . . ?
C12 C13 C17 C16 -154.0(2) . . . . ?
C18 C13 C17 C16 77.9(3) . . . . ?
C14 C13 C17 C16 -39.9(3) . . . . ?
C15 C16 C17 C20 151.8(2) . . . . ?
C15 C16 C17 C13 20.5(3) . . . . ?
C13 C17 C20 C22 178.6(2) . . . . ?
C16 C17 C20 C22 56.8(3) . . . . ?
C13 C17 C20 C21 -57.1(4) . . . . ?
C16 C17 C20 C21 -178.8(3) . . . . ?
C21 C20 C22 C23 70.2(4) . . . . ?
C17 C20 C22 C23 -164.2(3) . . . . ?
C20 C22 C23 C24 172.1(3) . . . . ?
C22 C23 C24 C25 -59.6(5) . . . . ?
C23 C24 C25 C26 179.2(3) . . . . ?
C23 C24 C25 C27 -56.5(4) . . . . ?
C27 C25 C26 O27 63.1(4) . . . . ?
C24 C25 C26 O27 -171.0(3) . . . . ?

loop_
_cod_related_entry_id
_cod_related_entry_database
_cod_related_entry_code
1 ChemSpider 25947496
